data_4312226
loop_
_publ_author_name
'Richard D. Adams'
'Shaobin Miao'

_publ_section_title
;
 Metal Carbonyl Derivatives of Sulfur-Containing Quinones and
 Hydroquinones: Synthesis, Structures, and Electrochemical Properties
;
_journal_name_full 'Inorganic Chemistry'
_journal_page_first 8414
_journal_page_last 8426
_journal_paper_doi 10.1021/ic048880w
_journal_volume 43
_journal_year 2004
_chemical_formula_sum 'C46 H36 Fe2 O7 P2 S2'
_chemical_formula_weight 938.51
_chemical_name_systematic
; 
 ? 
;
_space_group_IT_number 2
_symmetry_cell_setting triclinic
_symmetry_space_group_name_Hall '-P 1'
_symmetry_space_group_name_H-M 'P -1'
_atom_sites_solution_hydrogens geom
_atom_sites_solution_primary direct
_atom_sites_solution_secondary difmap
_audit_creation_method SHELXL-97
_cell_angle_alpha 110.392(2)
_cell_angle_beta 95.320(3)
_cell_angle_gamma 93.468(3)
_cell_formula_units_Z 2
_cell_length_a 9.4928(3)
_cell_length_b 12.9430(5)
_cell_length_c 18.3092(9)
_cell_measurement_reflns_used 3462
_cell_measurement_temperature 296(2)
_cell_measurement_theta_max 22.86
_cell_measurement_theta_min 2.17
_cell_volume 2089.10(15)
_computing_cell_refinement 'SAINT+ NT V6.02a (Bruker, 1998)'
_computing_data_collection 'SMART NT V5.619 (Bruker, 2000)'
_computing_data_reduction 'SAINT+ NT V6.02a'
_computing_molecular_graphics 'SHELXTL V5.1 (Sheldrick, 1997)'
_computing_publication_material 'SHELXTL V5.1'
_computing_structure_refinement 'SHELXL-97 (Sheldrick, 1997)'
_computing_structure_solution 'SHELXS-97 (Sheldrick, 1990)'
_diffrn_ambient_temperature 296(2)
_diffrn_measured_fraction_theta_full 0.997
_diffrn_measured_fraction_theta_max 0.997
_diffrn_measurement_device_type 'Bruker SMART APEX CCD diffractometer'
_diffrn_measurement_method 'omega scans'
_diffrn_radiation_monochromator graphite
_diffrn_radiation_source 'fine-focus sealed tube'
_diffrn_radiation_type MoK\a
_diffrn_radiation_wavelength 0.71073
_diffrn_reflns_av_R_equivalents 0.0380
_diffrn_reflns_av_sigmaI/netI 0.0578
_diffrn_reflns_limit_h_max 11
_diffrn_reflns_limit_h_min -12
_diffrn_reflns_limit_k_max 16
_diffrn_reflns_limit_k_min -16
_diffrn_reflns_limit_l_max 23
_diffrn_reflns_limit_l_min -23
_diffrn_reflns_number 20480
_diffrn_reflns_theta_full 27.10
_diffrn_reflns_theta_max 27.10
_diffrn_reflns_theta_min 1.20
_diffrn_standards_decay_% <1%
_exptl_absorpt_coefficient_mu 0.923
_exptl_absorpt_correction_T_max 1.000
_exptl_absorpt_correction_T_min 0.913
_exptl_absorpt_correction_type multi-scan
_exptl_absorpt_process_details '(SADABS, Bruker, 1997)'
_exptl_crystal_colour red
_exptl_crystal_density_diffrn 1.492
_exptl_crystal_density_meas 0
_exptl_crystal_density_method 'not measured'
_exptl_crystal_description block
_exptl_crystal_F_000 964
_exptl_crystal_size_max 0.20
_exptl_crystal_size_mid 0.20
_exptl_crystal_size_min 0.04
_refine_diff_density_max 0.552
_refine_diff_density_min -0.280
_refine_diff_density_rms 0.073
_refine_ls_extinction_method none
_refine_ls_goodness_of_fit_ref 1.047
_refine_ls_hydrogen_treatment mixed
_refine_ls_matrix_type full
_refine_ls_number_parameters 676
_refine_ls_number_reflns 9190
_refine_ls_number_restraints 0
_refine_ls_restrained_S_all 1.047
_refine_ls_R_factor_all 0.0721
_refine_ls_R_factor_gt 0.0506
_refine_ls_shift/su_max 0.001
_refine_ls_shift/su_mean 0.000
_refine_ls_structure_factor_coef Fsqd
_refine_ls_weighting_details 'calc w=1/[\s^2^(Fo^2^)+(0.0478P)^2^+0.5763P] where P=(Fo^2^+2Fc^2^)/3'
_refine_ls_weighting_scheme calc
_refine_ls_wR_factor_gt 0.1039
_refine_ls_wR_factor_ref 0.1145
_reflns_number_gt 6991
_reflns_number_total 9190
_reflns_threshold_expression >2sigma(I)
_cod_data_source_file ic048880wsi20040816_124707.cif
_cod_data_source_block miaoiiis
_cod_depositor_comments
;
The following automatic conversions were performed:
'_symmetry_cell_setting' value 'Triclinic' changed to 'triclinic'
according to '/home/saulius/struct/CIF-dictionaries/cif_core.dic'
dictionary named 'cif_core.dic' version 2.4.1 from 2010-06-29.

Automatic conversion script
Id: cif_fix_enum 1527 2010-12-29 10:47:43Z saulius 
;
_cod_database_code 4312226

loop_
_symmetry_equiv_pos_as_xyz
'x, y, z'
'-x, -y, -z'

loop_
_atom_site_label
_atom_site_type_symbol
_atom_site_fract_x
_atom_site_fract_y
_atom_site_fract_z
_atom_site_U_iso_or_equiv
_atom_site_adp_type
_atom_site_occupancy
_atom_site_symmetry_multiplicity
_atom_site_calc_flag
_atom_site_refinement_flags
_atom_site_disorder_assembly
_atom_site_disorder_group
Fe1 Fe 0.78527(5) 0.83140(3) 0.25073(2) 0.02937(12) Uani 1 1 d . . .
Fe2 Fe 0.74182(5) 1.01935(3) 0.34213(2) 0.03090(12) Uani 1 1 d . . .
S1 S 0.95852(8) 0.97731(6) 0.30093(5) 0.03445(18) Uani 1 1 d . . .
S2 S 0.68250(8) 0.95985(6) 0.20909(4) 0.03124(18) Uani 1 1 d . . .
P1 P 0.87745(8) 0.71117(6) 0.14940(4) 0.02864(18) Uani 1 1 d . . .
P2 P 0.78299(8) 1.20562(6) 0.39670(4) 0.03054(18) Uani 1 1 d . . .
O1 O 0.5213(3) 0.6906(2) 0.21857(17) 0.0626(7) Uani 1 1 d . . .
O2 O 0.8619(4) 0.7397(2) 0.37086(16) 0.0777(9) Uani 1 1 d . . .
O3 O 0.4400(3) 0.9985(3) 0.35665(18) 0.0765(9) Uani 1 1 d . . .
O4 O 0.8131(4) 0.9859(3) 0.48935(16) 0.0804(10) Uani 1 1 d . . .
O12 O 0.6935(3) 1.0388(3) 0.06572(17) 0.0591(8) Uani 1 1 d . . .
O15 O 1.2144(3) 1.0801(3) 0.2394(2) 0.0591(8) Uani 1 1 d . . .
C1 C 0.6240(4) 0.7485(3) 0.23085(19) 0.0389(8) Uani 1 1 d . . .
C2 C 0.8380(4) 0.7761(3) 0.3232(2) 0.0447(8) Uani 1 1 d . . .
C3 C 0.5597(4) 1.0078(3) 0.3521(2) 0.0461(9) Uani 1 1 d . . .
C4 C 0.7864(4) 1.0000(3) 0.4317(2) 0.0457(9) Uani 1 1 d . . .
C10 C 0.9605(3) 1.0272(2) 0.22086(18) 0.0342(7) Uani 1 1 d . . .
C11 C 0.8289(3) 1.0180(2) 0.17677(18) 0.0335(7) Uani 1 1 d . . .
C12 C 0.8190(4) 1.0481(3) 0.11149(19) 0.0400(8) Uani 1 1 d . . .
C13 C 0.9422(4) 1.0864(3) 0.0898(2) 0.0493(9) Uani 1 1 d . . .
C14 C 1.0704(4) 1.0965(3) 0.1330(2) 0.0498(9) Uani 1 1 d . . .
C15 C 1.0814(4) 1.0680(3) 0.1997(2) 0.0434(8) Uani 1 1 d . . .
C20 C 0.9164(3) 0.5813(2) 0.16397(17) 0.0325(7) Uani 1 1 d . . .
C21 C 1.0414(4) 0.5339(3) 0.1463(2) 0.0404(8) Uani 1 1 d . . .
C22 C 1.0680(4) 0.4367(3) 0.1581(2) 0.0490(9) Uani 1 1 d . . .
C23 C 0.9694(5) 0.3850(3) 0.1875(2) 0.0514(10) Uani 1 1 d . . .
C24 C 0.8455(5) 0.4309(3) 0.2054(2) 0.0508(10) Uani 1 1 d . . .
C25 C 0.8193(4) 0.5284(3) 0.1950(2) 0.0434(8) Uani 1 1 d . . .
C26 C 1.0463(3) 0.7524(2) 0.12201(18) 0.0327(7) Uani 1 1 d . . .
C27 C 1.1592(4) 0.8011(3) 0.1805(2) 0.0433(8) Uani 1 1 d . . .
C28 C 1.2919(4) 0.8233(3) 0.1619(3) 0.0557(11) Uani 1 1 d . . .
C29 C 1.3152(4) 0.7981(3) 0.0850(3) 0.0573(11) Uani 1 1 d . . .
C30 C 1.2050(4) 0.7504(3) 0.0268(3) 0.0537(10) Uani 1 1 d . . .
C31 C 1.0713(4) 0.7285(3) 0.0448(2) 0.0433(8) Uani 1 1 d . . .
C32 C 0.7601(3) 0.6617(2) 0.05603(17) 0.0307(7) Uani 1 1 d . . .
C33 C 0.7214(4) 0.5508(3) 0.0140(2) 0.0424(8) Uani 1 1 d . . .
C34 C 0.6291(4) 0.5176(4) -0.0545(2) 0.0560(11) Uani 1 1 d . . .
C35 C 0.5747(4) 0.5948(4) -0.0809(2) 0.0563(11) Uani 1 1 d . . .
C36 C 0.6136(4) 0.7052(4) -0.0415(2) 0.0566(11) Uani 1 1 d . . .
C37 C 0.7049(4) 0.7385(3) 0.0272(2) 0.0461(9) Uani 1 1 d . . .
C40 C 0.7501(4) 1.2570(2) 0.49976(17) 0.0353(7) Uani 1 1 d . . .
C41 C 0.8507(4) 1.3228(3) 0.5604(2) 0.0510(9) Uani 1 1 d . . .
C42 C 0.8243(5) 1.3543(4) 0.6379(2) 0.0612(11) Uani 1 1 d . . .
C43 C 0.6974(5) 1.3220(4) 0.6561(2) 0.0590(11) Uani 1 1 d . . .
C44 C 0.5953(5) 1.2601(4) 0.5968(3) 0.0636(12) Uani 1 1 d . . .
C45 C 0.6207(4) 1.2273(3) 0.5192(2) 0.0538(10) Uani 1 1 d . . .
C46 C 0.9687(3) 1.2564(3) 0.40179(17) 0.0344(7) Uani 1 1 d . . .
C47 C 1.0719(4) 1.2137(3) 0.43919(19) 0.0406(8) Uani 1 1 d . . .
C48 C 1.2140(4) 1.2464(3) 0.4441(2) 0.0502(9) Uani 1 1 d . . .
C49 C 1.2574(5) 1.3205(4) 0.4108(3) 0.0602(11) Uani 1 1 d . . .
C50 C 1.1585(5) 1.3627(4) 0.3733(3) 0.0628(11) Uani 1 1 d . . .
C51 C 1.0144(4) 1.3319(3) 0.3690(2) 0.0522(10) Uani 1 1 d . . .
C52 C 0.6793(3) 1.2939(3) 0.35757(18) 0.0347(7) Uani 1 1 d . . .
C53 C 0.6838(4) 1.4078(3) 0.3989(2) 0.0497(9) Uani 1 1 d . . .
C54 C 0.6017(5) 1.4720(3) 0.3709(3) 0.0581(11) Uani 1 1 d . . .
C55 C 0.5108(4) 1.4255(3) 0.3026(2) 0.0545(10) Uani 1 1 d . . .
C56 C 0.5033(4) 1.3140(3) 0.2617(2) 0.0530(10) Uani 1 1 d . . .
C57 C 0.5879(4) 1.2486(3) 0.2891(2) 0.0414(8) Uani 1 1 d . . .
H12 H 0.626(5) 1.035(4) 0.085(3) 0.069(16) Uiso 1 1 d . . .
H13 H 0.936(4) 1.107(3) 0.046(2) 0.060(11) Uiso 1 1 d . . .
H14 H 1.155(4) 1.120(3) 0.116(2) 0.064(12) Uiso 1 1 d . . .
H15 H 1.206(4) 1.067(3) 0.2748(19) 0.025(10) Uiso 1 1 d . . .
H21 H 1.100(3) 0.567(3) 0.1254(18) 0.035(9) Uiso 1 1 d . . .
H22 H 1.155(4) 0.412(3) 0.149(2) 0.045(10) Uiso 1 1 d . . .
H23 H 0.987(4) 0.319(3) 0.192(2) 0.064(12) Uiso 1 1 d . . .
H24 H 0.784(4) 0.396(3) 0.220(2) 0.061(13) Uiso 1 1 d . . .
H25 H 0.736(4) 0.557(3) 0.2074(19) 0.048(10) Uiso 1 1 d . . .
H27 H 1.141(4) 0.806(3) 0.227(2) 0.045(10) Uiso 1 1 d . . .
H28 H 1.357(4) 0.853(3) 0.200(2) 0.044(10) Uiso 1 1 d . . .
H29 H 1.415(5) 0.809(3) 0.073(2) 0.082(14) Uiso 1 1 d . . .
H30 H 1.223(4) 0.731(3) -0.026(2) 0.058(11) Uiso 1 1 d . . .
H31 H 0.992(3) 0.689(3) 0.0013(19) 0.042(9) Uiso 1 1 d . . .
H33 H 0.752(4) 0.497(3) 0.033(2) 0.051(11) Uiso 1 1 d . . .
H34 H 0.604(4) 0.452(3) -0.078(2) 0.046(11) Uiso 1 1 d . . .
H35 H 0.517(4) 0.577(3) -0.122(2) 0.055(11) Uiso 1 1 d . . .
H36 H 0.577(4) 0.750(3) -0.059(2) 0.066(13) Uiso 1 1 d . . .
H37 H 0.733(3) 0.811(3) 0.0528(19) 0.039(9) Uiso 1 1 d . . .
H41 H 0.938(4) 1.342(3) 0.554(2) 0.045(10) Uiso 1 1 d . . .
H42 H 0.889(4) 1.395(3) 0.675(2) 0.060(12) Uiso 1 1 d . . .
H43 H 0.673(4) 1.340(3) 0.710(3) 0.084(14) Uiso 1 1 d . . .
H44 H 0.517(5) 1.241(4) 0.609(3) 0.079(15) Uiso 1 1 d . . .
H45 H 0.548(4) 1.180(4) 0.481(2) 0.077(14) Uiso 1 1 d . . .
H47 H 1.040(3) 1.165(3) 0.4616(19) 0.039(9) Uiso 1 1 d . . .
H48 H 1.272(4) 1.217(3) 0.468(2) 0.063(13) Uiso 1 1 d . . .
H49 H 1.351(5) 1.337(3) 0.413(2) 0.078(14) Uiso 1 1 d . . .
H50 H 1.182(4) 1.411(3) 0.347(2) 0.076(13) Uiso 1 1 d . . .
H51 H 0.958(4) 1.358(3) 0.343(2) 0.054(12) Uiso 1 1 d . . .
H53 H 0.742(4) 1.437(3) 0.441(2) 0.045(10) Uiso 1 1 d . . .
H54 H 0.609(4) 1.542(3) 0.395(2) 0.055(11) Uiso 1 1 d . . .
H55 H 0.454(4) 1.466(3) 0.284(2) 0.055(11) Uiso 1 1 d . . .
H56 H 0.438(4) 1.283(3) 0.215(2) 0.059(11) Uiso 1 1 d . . .
H57 H 0.582(4) 1.178(3) 0.263(2) 0.062(12) Uiso 1 1 d . . .
O90 O 0.4176(3) 0.0532(3) 0.0984(2) 0.0688(8) Uani 1 1 d . . .
H90 H 0.371(8) 0.022(6) 0.123(5) 0.18(4) Uiso 1 1 d . . .
H91 H 0.360(10) -0.004(8) 0.040(6) 0.28(5) Uiso 1 1 d . . .

loop_
_atom_site_aniso_label
_atom_site_aniso_U_11
_atom_site_aniso_U_22
_atom_site_aniso_U_33
_atom_site_aniso_U_23
_atom_site_aniso_U_13
_atom_site_aniso_U_12
Fe1 0.0348(2) 0.0275(2) 0.0243(2) 0.00696(18) 0.00190(17) 0.00711(18)
Fe2 0.0364(3) 0.0293(2) 0.0254(2) 0.00690(18) 0.00381(18) 0.00852(19)
S1 0.0339(4) 0.0335(4) 0.0310(4) 0.0060(3) -0.0016(3) 0.0081(3)
S2 0.0313(4) 0.0338(4) 0.0283(4) 0.0105(3) 0.0018(3) 0.0068(3)
P1 0.0321(4) 0.0268(4) 0.0253(4) 0.0073(3) 0.0018(3) 0.0048(3)
P2 0.0354(4) 0.0308(4) 0.0238(4) 0.0078(3) 0.0006(3) 0.0080(3)
O1 0.0461(16) 0.0602(17) 0.079(2) 0.0231(16) 0.0091(14) -0.0043(14)
O2 0.125(3) 0.071(2) 0.0462(16) 0.0327(15) -0.0040(17) 0.0283(19)
O3 0.0475(17) 0.090(2) 0.074(2) 0.0066(18) 0.0187(15) -0.0045(16)
O4 0.131(3) 0.081(2) 0.0452(17) 0.0362(16) 0.0147(17) 0.044(2)
O12 0.0546(18) 0.087(2) 0.0484(17) 0.0380(16) 0.0043(14) 0.0188(16)
O15 0.0395(15) 0.0643(19) 0.072(2) 0.0244(17) 0.0026(15) -0.0002(13)
C1 0.0419(19) 0.0359(18) 0.0399(19) 0.0128(15) 0.0088(15) 0.0109(15)
C2 0.059(2) 0.0392(19) 0.0336(18) 0.0106(16) -0.0006(16) 0.0125(17)
C3 0.053(2) 0.044(2) 0.0340(19) 0.0045(16) 0.0078(16) 0.0031(17)
C4 0.061(2) 0.0396(19) 0.039(2) 0.0138(16) 0.0119(17) 0.0182(17)
C10 0.0384(18) 0.0296(16) 0.0324(17) 0.0070(13) 0.0067(14) 0.0069(13)
C11 0.0372(17) 0.0297(16) 0.0337(17) 0.0093(14) 0.0101(14) 0.0076(13)
C12 0.047(2) 0.0355(18) 0.0398(19) 0.0145(15) 0.0076(15) 0.0116(15)
C13 0.063(3) 0.046(2) 0.051(2) 0.0253(19) 0.0224(19) 0.0169(18)
C14 0.050(2) 0.046(2) 0.062(3) 0.0240(19) 0.025(2) 0.0091(17)
C15 0.0346(18) 0.0374(18) 0.054(2) 0.0091(17) 0.0100(16) 0.0067(14)
C20 0.0398(18) 0.0285(16) 0.0265(15) 0.0072(13) -0.0001(13) 0.0053(13)
C21 0.048(2) 0.0382(18) 0.0376(19) 0.0140(15) 0.0117(16) 0.0133(16)
C22 0.059(2) 0.045(2) 0.045(2) 0.0148(17) 0.0108(19) 0.0251(19)
C23 0.082(3) 0.0332(19) 0.041(2) 0.0132(17) 0.0072(19) 0.016(2)
C24 0.065(3) 0.039(2) 0.054(2) 0.0233(18) 0.014(2) 0.0046(19)
C25 0.048(2) 0.0362(19) 0.048(2) 0.0150(16) 0.0111(17) 0.0116(16)
C26 0.0339(17) 0.0294(16) 0.0333(17) 0.0092(13) 0.0025(13) 0.0064(13)
C27 0.038(2) 0.044(2) 0.042(2) 0.0072(17) -0.0003(16) 0.0121(15)
C28 0.0289(19) 0.049(2) 0.071(3) 0.001(2) -0.0055(19) 0.0036(17)
C29 0.040(2) 0.049(2) 0.084(3) 0.020(2) 0.020(2) 0.0067(18)
C30 0.059(3) 0.059(2) 0.053(2) 0.027(2) 0.020(2) 0.009(2)
C31 0.043(2) 0.050(2) 0.0394(19) 0.0197(17) 0.0055(16) 0.0026(17)
C32 0.0279(15) 0.0356(16) 0.0245(15) 0.0055(13) 0.0031(12) 0.0046(13)
C33 0.047(2) 0.0397(19) 0.0345(18) 0.0084(16) -0.0016(15) -0.0033(16)
C34 0.060(3) 0.052(2) 0.042(2) 0.007(2) -0.0081(18) -0.018(2)
C35 0.044(2) 0.082(3) 0.036(2) 0.017(2) -0.0080(17) -0.005(2)
C36 0.062(3) 0.073(3) 0.039(2) 0.021(2) 0.0041(18) 0.029(2)
C37 0.058(2) 0.039(2) 0.0341(19) 0.0056(16) -0.0050(16) 0.0147(17)
C40 0.0468(19) 0.0307(16) 0.0294(16) 0.0094(13) 0.0075(14) 0.0153(14)
C41 0.050(2) 0.064(3) 0.0334(19) 0.0097(18) 0.0067(17) 0.002(2)
C42 0.066(3) 0.075(3) 0.029(2) 0.003(2) 0.0011(19) 0.008(2)
C43 0.082(3) 0.068(3) 0.031(2) 0.0144(19) 0.022(2) 0.024(2)
C44 0.062(3) 0.071(3) 0.056(3) 0.013(2) 0.032(2) 0.010(2)
C45 0.048(2) 0.060(2) 0.044(2) 0.0039(19) 0.0141(18) 0.0058(19)
C46 0.0393(18) 0.0346(17) 0.0254(15) 0.0064(13) 0.0024(13) 0.0031(14)
C47 0.043(2) 0.044(2) 0.0344(18) 0.0142(16) 0.0005(15) 0.0048(16)
C48 0.042(2) 0.057(2) 0.048(2) 0.0155(19) -0.0041(17) 0.0048(18)
C49 0.045(2) 0.069(3) 0.063(3) 0.021(2) 0.006(2) -0.005(2)
C50 0.061(3) 0.066(3) 0.073(3) 0.039(2) 0.015(2) -0.002(2)
C51 0.052(2) 0.061(3) 0.055(2) 0.034(2) 0.0092(19) 0.010(2)
C52 0.0375(17) 0.0345(17) 0.0346(17) 0.0149(14) 0.0027(14) 0.0106(14)
C53 0.061(2) 0.0375(19) 0.044(2) 0.0091(17) -0.0081(19) 0.0137(17)
C54 0.079(3) 0.037(2) 0.059(3) 0.014(2) 0.010(2) 0.023(2)
C55 0.060(3) 0.060(3) 0.059(3) 0.036(2) 0.008(2) 0.030(2)
C56 0.056(2) 0.059(2) 0.047(2) 0.024(2) -0.0040(19) 0.0138(19)
C57 0.046(2) 0.040(2) 0.0375(19) 0.0126(16) -0.0020(15) 0.0118(16)
O90 0.0624(19) 0.078(2) 0.069(2) 0.0304(19) 0.0060(16) 0.0075(16)

loop_
_atom_type_symbol
_atom_type_description
_atom_type_scat_dispersion_real
_atom_type_scat_dispersion_imag
_atom_type_scat_source
C C 0.0033 0.0016 'International Tables Vol C Tables 4.2.6.8 and 6.1.1.4'
H H 0.0000 0.0000 'International Tables Vol C Tables 4.2.6.8 and 6.1.1.4'
O O 0.0106 0.0060 'International Tables Vol C Tables 4.2.6.8 and 6.1.1.4'
P P 0.1023 0.0942 'International Tables Vol C Tables 4.2.6.8 and 6.1.1.4'
S S 0.1246 0.1234 'International Tables Vol C Tables 4.2.6.8 and 6.1.1.4'
Fe Fe 0.3463 0.8444 'International Tables Vol C Tables 4.2.6.8 and 6.1.1.4'

loop_
_geom_angle_atom_site_label_1
_geom_angle_atom_site_label_2
_geom_angle_atom_site_label_3
_geom_angle
_geom_angle_site_symmetry_1
_geom_angle_site_symmetry_3
_geom_angle_publ_flag
C1 Fe1 C2 88.24(16) . . ?
C1 Fe1 P1 93.02(11) . . ?
C2 Fe1 P1 98.54(11) . . ?
C1 Fe1 S2 91.95(11) . . ?
C2 Fe1 S2 152.75(11) . . ?
P1 Fe1 S2 108.66(3) . . ?
C1 Fe1 S1 162.94(11) . . ?
C2 Fe1 S1 92.61(12) . . ?
P1 Fe1 S1 103.69(3) . . ?
S2 Fe1 S1 79.57(3) . . ?
C1 Fe1 Fe2 106.29(11) . . ?
C2 Fe1 Fe2 97.18(11) . . ?
P1 Fe1 Fe2 155.40(3) . . ?
S2 Fe1 Fe2 56.69(2) . . ?
S1 Fe1 Fe2 56.69(2) . . ?
C3 Fe2 C4 91.10(17) . . ?
C3 Fe2 P2 97.91(12) . . ?
C4 Fe2 P2 93.52(11) . . ?
C3 Fe2 S2 88.60(11) . . ?
C4 Fe2 S2 154.02(11) . . ?
P2 Fe2 S2 112.25(3) . . ?
C3 Fe2 S1 161.38(11) . . ?
C4 Fe2 S1 93.17(12) . . ?
P2 Fe2 S1 99.91(3) . . ?
S2 Fe2 S1 79.69(3) . . ?
C3 Fe2 Fe1 104.61(11) . . ?
C4 Fe2 Fe1 98.40(11) . . ?
P2 Fe2 Fe1 154.21(3) . . ?
S2 Fe2 Fe1 56.77(2) . . ?
S1 Fe2 Fe1 56.83(2) . . ?
C10 S1 Fe2 102.45(11) . . ?
C10 S1 Fe1 101.45(10) . . ?
Fe2 S1 Fe1 66.48(3) . . ?
C11 S2 Fe2 103.22(10) . . ?
C11 S2 Fe1 101.85(10) . . ?
Fe2 S2 Fe1 66.54(2) . . ?
C26 P1 C32 103.15(14) . . ?
C26 P1 C20 101.18(14) . . ?
C32 P1 C20 102.73(14) . . ?
C26 P1 Fe1 119.28(10) . . ?
C32 P1 Fe1 114.68(10) . . ?
C20 P1 Fe1 113.64(10) . . ?
C46 P2 C40 103.05(15) . . ?
C46 P2 C52 105.23(14) . . ?
C40 P2 C52 101.26(14) . . ?
C46 P2 Fe2 113.15(10) . . ?
C40 P2 Fe2 111.85(10) . . ?
C52 P2 Fe2 120.35(11) . . ?
O1 C1 Fe1 177.0(3) . . ?
O2 C2 Fe1 175.0(4) . . ?
O3 C3 Fe2 178.2(3) . . ?
O4 C4 Fe2 178.6(4) . . ?
C15 C10 C11 120.0(3) . . ?
C15 C10 S1 124.4(3) . . ?
C11 C10 S1 115.5(2) . . ?
C12 C11 C10 120.5(3) . . ?
C12 C11 S2 124.3(3) . . ?
C10 C11 S2 115.1(2) . . ?
O12 C12 C11 122.8(3) . . ?
O12 C12 C13 118.4(3) . . ?
C11 C12 C13 118.8(3) . . ?
C14 C13 C12 120.8(4) . . ?
C13 C14 C15 120.9(4) . . ?
O15 C15 C10 124.1(3) . . ?
O15 C15 C14 117.0(3) . . ?
C10 C15 C14 118.9(3) . . ?
C21 C20 C25 117.5(3) . . ?
C21 C20 P1 122.4(3) . . ?
C25 C20 P1 120.0(2) . . ?
C22 C21 C20 121.2(4) . . ?
C23 C22 C21 120.2(4) . . ?
C24 C23 C22 119.3(4) . . ?
C23 C24 C25 120.8(4) . . ?
C24 C25 C20 120.9(4) . . ?
C31 C26 C27 117.9(3) . . ?
C31 C26 P1 123.0(2) . . ?
C27 C26 P1 118.8(3) . . ?
C28 C27 C26 120.7(4) . . ?
C29 C28 C27 120.6(4) . . ?
C30 C29 C28 119.4(4) . . ?
C29 C30 C31 120.6(4) . . ?
C30 C31 C26 120.8(3) . . ?
C33 C32 C37 118.3(3) . . ?
C33 C32 P1 122.7(2) . . ?
C37 C32 P1 119.0(2) . . ?
C34 C33 C32 120.7(4) . . ?
C35 C34 C33 119.8(4) . . ?
C34 C35 C36 120.9(4) . . ?
C35 C36 C37 119.3(4) . . ?
C36 C37 C32 121.0(4) . . ?
C45 C40 C41 117.5(3) . . ?
C45 C40 P2 119.3(3) . . ?
C41 C40 P2 123.2(3) . . ?
C40 C41 C42 121.2(4) . . ?
C43 C42 C41 120.4(4) . . ?
C42 C43 C44 119.1(4) . . ?
C43 C44 C45 121.1(4) . . ?
C40 C45 C44 120.6(4) . . ?
C51 C46 C47 117.6(3) . . ?
C51 C46 P2 124.5(3) . . ?
C47 C46 P2 117.8(3) . . ?
C48 C47 C46 121.2(4) . . ?
C49 C48 C47 120.4(4) . . ?
C50 C49 C48 119.4(4) . . ?
C49 C50 C51 120.8(4) . . ?
C46 C51 C50 120.5(4) . . ?
C57 C52 C53 118.1(3) . . ?
C57 C52 P2 120.7(2) . . ?
C53 C52 P2 121.0(3) . . ?
C54 C53 C52 120.6(4) . . ?
C53 C54 C55 120.5(4) . . ?
C56 C55 C54 119.9(4) . . ?
C55 C56 C57 119.9(4) . . ?
C52 C57 C56 120.9(3) . . ?

loop_
_geom_bond_atom_site_label_1
_geom_bond_atom_site_label_2
_geom_bond_distance
_geom_bond_site_symmetry_2
_geom_bond_publ_flag
Fe1 C1 1.747(4) . ?
Fe1 C2 1.762(3) . ?
Fe1 P1 2.2546(9) . ?
Fe1 S2 2.2888(8) . ?
Fe1 S1 2.2914(9) . ?
Fe1 Fe2 2.5102(6) . ?
Fe2 C3 1.758(4) . ?
Fe2 C4 1.762(4) . ?
Fe2 P2 2.2579(9) . ?
Fe2 S2 2.2867(8) . ?
Fe2 S1 2.2878(9) . ?
S1 C10 1.797(3) . ?
S2 C11 1.784(3) . ?
P1 C26 1.827(3) . ?
P1 C32 1.836(3) . ?
P1 C20 1.845(3) . ?
P2 C46 1.826(3) . ?
P2 C40 1.833(3) . ?
P2 C52 1.835(3) . ?
O1 C1 1.147(4) . ?
O2 C2 1.140(4) . ?
O3 C3 1.150(4) . ?
O4 C4 1.140(4) . ?
O12 C12 1.366(4) . ?
O15 C15 1.368(4) . ?
C10 C15 1.377(4) . ?
C10 C11 1.399(4) . ?
C11 C12 1.377(4) . ?
C12 C13 1.387(5) . ?
C13 C14 1.362(5) . ?
C14 C15 1.391(5) . ?
C20 C21 1.382(4) . ?
C20 C25 1.390(5) . ?
C21 C22 1.382(5) . ?
C22 C23 1.371(5) . ?
C23 C24 1.366(6) . ?
C24 C25 1.374(5) . ?
C26 C31 1.385(4) . ?
C26 C27 1.389(4) . ?
C27 C28 1.375(5) . ?
C28 C29 1.372(6) . ?
C29 C30 1.367(6) . ?
C30 C31 1.378(5) . ?
C32 C33 1.379(4) . ?
C32 C37 1.385(4) . ?
C33 C34 1.379(5) . ?
C34 C35 1.361(6) . ?
C35 C36 1.366(6) . ?
C36 C37 1.377(5) . ?
C40 C45 1.379(5) . ?
C40 C41 1.384(5) . ?
C41 C42 1.385(5) . ?
C42 C43 1.358(6) . ?
C43 C44 1.365(6) . ?
C44 C45 1.384(5) . ?
C46 C51 1.382(5) . ?
C46 C47 1.393(4) . ?
C47 C48 1.374(5) . ?
C48 C49 1.367(6) . ?
C49 C50 1.362(6) . ?
C50 C51 1.389(6) . ?
C52 C57 1.376(4) . ?
C52 C53 1.398(5) . ?
C53 C54 1.365(5) . ?
C54 C55 1.373(6) . ?
C55 C56 1.368(5) . ?
C56 C57 1.385(5) . ?
